data_4083627
loop_
_publ_author_name
'Song, Xu'
'Chan, Kin Shing'

_publ_section_title
;
 Syntheses of Acyliridium Porphyrins by Aldehydic Carbon&#x2212;Hydrogen
 Bond Activation with Iridium(III) Porphyrin Chloride and Methyl
;
_journal_issue 4
_journal_name_full Organometallics
_journal_page_first 965
_journal_paper_doi 10.1021/om060849+
_journal_volume 26
_journal_year 2007
_chemical_formula_sum 'C56 H47 Ir N4 O3'
_chemical_formula_weight 1016.18
_chemical_name_systematic
; 
 ? 
;
_space_group_IT_number 14
_symmetry_cell_setting monoclinic
_symmetry_space_group_name_Hall '-P 2ybc'
_symmetry_space_group_name_H-M 'P 1 21/c 1'
_atom_sites_solution_hydrogens geom
_atom_sites_solution_primary direct
_atom_sites_solution_secondary difmap
_audit_creation_method SHELXL-97
_cell_angle_alpha 90.00
_cell_angle_beta 96.397(2)
_cell_angle_gamma 90.00
_cell_formula_units_Z 4
_cell_length_a 13.8753(15)
_cell_length_b 22.280(2)
_cell_length_c 15.5951(16)
_cell_measurement_reflns_used 930
_cell_measurement_temperature 293(2)
_cell_measurement_theta_max 0.00
_cell_measurement_theta_min 0.00
_cell_volume 4791.1(8)
_computing_cell_refinement 'BRUKER SMART CCD DIFFRACTOMETER'
_computing_data_collection 'BRUKER SMART CCD DIFFRACTOMETER'
_computing_data_reduction 'BRUKER SMART CCD DIFFRACTOMETER'
_computing_molecular_graphics 'SIEMENS SHELXTL'
_computing_publication_material 'SIEMENS SHELXTL'
_computing_structure_refinement 'SHELXL-97 (Sheldrick, 1997)'
_computing_structure_solution 'SHELXS-97 (Sheldrick, 1990)'
_diffrn_ambient_temperature 293(2)
_diffrn_measured_fraction_theta_full 0.998
_diffrn_measured_fraction_theta_max 0.998
_diffrn_measurement_device_type 'BRUKER SMART CCD DIFFRACTOMETER'
_diffrn_measurement_method 'OMEGA SCAN'
_diffrn_radiation_monochromator graphite
_diffrn_radiation_source 'fine-focus sealed tube'
_diffrn_radiation_type MoK\a
_diffrn_radiation_wavelength 0.71073
_diffrn_reflns_av_R_equivalents 0.0865
_diffrn_reflns_av_sigmaI/netI 0.1020
_diffrn_reflns_limit_h_max 16
_diffrn_reflns_limit_h_min -13
_diffrn_reflns_limit_k_max 26
_diffrn_reflns_limit_k_min -25
_diffrn_reflns_limit_l_max 18
_diffrn_reflns_limit_l_min -18
_diffrn_reflns_number 25751
_diffrn_reflns_theta_full 25.00
_diffrn_reflns_theta_max 25.00
_diffrn_reflns_theta_min 1.74
_exptl_absorpt_coefficient_mu 2.834
_exptl_absorpt_correction_T_max 1.000
_exptl_absorpt_correction_T_min 0.393679
_exptl_absorpt_correction_type SADABS
_exptl_crystal_colour red
_exptl_crystal_density_diffrn 1.409
_exptl_crystal_density_meas 0
_exptl_crystal_density_method 'not measured'
_exptl_crystal_description block
_exptl_crystal_F_000 2048
_exptl_crystal_size_max 0.30
_exptl_crystal_size_mid 0.20
_exptl_crystal_size_min 0.20
_refine_diff_density_max 1.461
_refine_diff_density_min -2.035
_refine_diff_density_rms 0.153
_refine_ls_extinction_method none
_refine_ls_goodness_of_fit_ref 1.044
_refine_ls_hydrogen_treatment riding
_refine_ls_matrix_type full
_refine_ls_number_parameters 577
_refine_ls_number_reflns 8424
_refine_ls_number_restraints 0
_refine_ls_restrained_S_all 1.044
_refine_ls_R_factor_all 0.1228
_refine_ls_R_factor_gt 0.0593
_refine_ls_shift/su_max 0.001
_refine_ls_shift/su_mean 0.000
_refine_ls_structure_factor_coef Fsqd
_refine_ls_weighting_details 'calc w=1/[\s^2^(Fo^2^)+(0.0632P)^2^+31.2667P] where P=(Fo^2^+2Fc^2^)/3'
_refine_ls_weighting_scheme calc
_refine_ls_wR_factor_gt 0.1369
_refine_ls_wR_factor_ref 0.1782
_reflns_number_gt 4863
_reflns_number_total 8424
_reflns_threshold_expression >2sigma(I)
_cod_data_source_file om060849%2Bsi20061127_073248.cif
_cod_data_source_block Ir(ttp)COC6H4Me(2c)
_cod_depositor_comments
;
The following automatic conversions were performed:

'_symmetry_cell_setting' value 'Monoclinic' changed to 'monoclinic'
according to
/usr/data/users/saulius/automatic-downloads/retrospective/ACS/lib/dictionaries/cif_core.dic
dictionary named 'cif_core.dic' version 2.4.2 from 2011-04-26.

Automatic conversion script
Id: cif_fix_values 2281 2013-09-26 08:29:07Z andrius 
;
_cod_original_cell_volume 4791.1(9)
_cod_original_sg_symbol_H-M P2(1)/c
_cod_database_code 4083627

loop_
_symmetry_equiv_pos_as_xyz
'x, y, z'
'-x, y+1/2, -z+1/2'
'-x, -y, -z'
'x, -y-1/2, z-1/2'

loop_
_atom_site_label
_atom_site_type_symbol
_atom_site_fract_x
_atom_site_fract_y
_atom_site_fract_z
_atom_site_U_iso_or_equiv
_atom_site_adp_type
_atom_site_occupancy
_atom_site_symmetry_multiplicity
_atom_site_calc_flag
_atom_site_refinement_flags
Ir1 Ir 0.55263(3) 0.85821(2) 0.70093(3) 0.04314(17) Uani 1 1 d .
N1 N 0.4323(7) 0.8394(4) 0.7599(6) 0.050(2) Uani 1 1 d .
N2 N 0.4858(7) 0.8248(4) 0.5882(6) 0.049(2) Uani 1 1 d .
N3 N 0.6778(7) 0.8668(4) 0.6451(6) 0.055(3) Uani 1 1 d .
N4 N 0.6250(7) 0.8840(4) 0.8165(6) 0.054(3) Uani 1 1 d .
O1 O 0.5807(7) 0.9814(4) 0.6720(7) 0.095(3) Uani 1 1 d .
O1W O 0.9613(18) 0.849(2) 0.3237(19) 0.41(3) Uani 1 1 d .
O2W O 1.075(2) 0.8046(16) 0.294(2) 0.42(2) Uani 1 1 d .
C1 C 0.4183(9) 0.8509(5) 0.8478(8) 0.054(3) Uani 1 1 d .
C2 C 0.3254(10) 0.8314(5) 0.8565(7) 0.056(3) Uani 1 1 d .
H2A H 0.2974 0.8325 0.9080 0.068 Uiso 1 1 calc R
C3 C 0.2821(9) 0.8114(6) 0.7843(8) 0.059(3) Uani 1 1 d .
H3A H 0.2195 0.7960 0.7759 0.071 Uiso 1 1 calc R
C4 C 0.3459(8) 0.8169(5) 0.7206(7) 0.050(3) Uani 1 1 d .
C5 C 0.3240(8) 0.8024(5) 0.6349(7) 0.048(3) Uani 1 1 d .
C6 C 0.3894(9) 0.8069(5) 0.5741(8) 0.052(3) Uani 1 1 d .
C7 C 0.3671(9) 0.7944(6) 0.4825(7) 0.054(3) Uani 1 1 d .
H7A H 0.3069 0.7834 0.4545 0.065 Uiso 1 1 calc R
C8 C 0.4502(9) 0.8016(5) 0.4454(7) 0.057(3) Uani 1 1 d .
H8A H 0.4576 0.7947 0.3877 0.069 Uiso 1 1 calc R
C9 C 0.5250(8) 0.8218(5) 0.5106(7) 0.048(3) Uani 1 1 d .
C10 C 0.6177(9) 0.8346(5) 0.4967(7) 0.047(3) Uani 1 1 d .
C11 C 0.6870(8) 0.8553(5) 0.5602(7) 0.048(3) Uani 1 1 d .
C12 C 0.7843(8) 0.8709(5) 0.5445(7) 0.055(3) Uani 1 1 d .
H12A H 0.8103 0.8677 0.4922 0.066 Uiso 1 1 calc R
C13 C 0.8311(9) 0.8910(6) 0.6200(8) 0.061(3) Uani 1 1 d .
H13A H 0.8949 0.9046 0.6284 0.073 Uiso 1 1 calc R
C14 C 0.7660(8) 0.8879(5) 0.6847(7) 0.051(3) Uani 1 1 d .
C15 C 0.7845(8) 0.9035(5) 0.7721(8) 0.050(3) Uani 1 1 d .
C16 C 0.7206(9) 0.9014(6) 0.8332(8) 0.056(3) Uani 1 1 d .
C17 C 0.7406(9) 0.9135(6) 0.9219(7) 0.058(3) Uani 1 1 d .
H17A H 0.8004 0.9251 0.9499 0.070 Uiso 1 1 calc R
C18 C 0.6595(9) 0.9056(6) 0.9596(7) 0.057(3) Uani 1 1 d .
H18A H 0.6528 0.9112 1.0177 0.069 Uiso 1 1 calc R
C19 C 0.5850(8) 0.8870(5) 0.8943(8) 0.050(3) Uani 1 1 d .
C20 C 0.4905(9) 0.8728(5) 0.9086(7) 0.052(3) Uani 1 1 d .
C21 C 0.2259(9) 0.7774(6) 0.6044(8) 0.053(3) Uani 1 1 d .
C22 C 0.2147(10) 0.7204(6) 0.5769(8) 0.067(4) Uani 1 1 d .
H22A H 0.2689 0.6957 0.5779 0.080 Uiso 1 1 calc R
C23 C 0.1237(11) 0.6972(7) 0.5467(10) 0.081(4) Uani 1 1 d .
H23A H 0.1182 0.6577 0.5274 0.097 Uiso 1 1 calc R
C24 C 0.0423(10) 0.7323(9) 0.5453(9) 0.084(5) Uani 1 1 d .
C25 C 0.0533(11) 0.7895(8) 0.5756(10) 0.090(5) Uani 1 1 d .
H25A H -0.0011 0.8135 0.5778 0.108 Uiso 1 1 calc R
C26 C 0.1441(10) 0.8123(7) 0.6030(9) 0.076(4) Uani 1 1 d .
H26A H 0.1500 0.8521 0.6209 0.092 Uiso 1 1 calc R
C27 C -0.0587(10) 0.7072(10) 0.5117(13) 0.133(8) Uani 1 1 d .
H27A H -0.1069 0.7376 0.5161 0.200 Uiso 1 1 calc R
H27B H -0.0728 0.6730 0.5456 0.200 Uiso 1 1 calc R
H27C H -0.0590 0.6954 0.4524 0.200 Uiso 1 1 calc R
C31 C 0.6484(8) 0.8253(5) 0.4095(7) 0.047(3) Uani 1 1 d .
C32 C 0.6469(11) 0.8714(6) 0.3506(9) 0.071(4) Uani 1 1 d .
H32A H 0.6263 0.9092 0.3661 0.085 Uiso 1 1 calc R
C33 C 0.6748(11) 0.8633(6) 0.2700(9) 0.075(4) Uani 1 1 d .
H33A H 0.6720 0.8954 0.2315 0.090 Uiso 1 1 calc R
C34 C 0.7072(10) 0.8081(6) 0.2454(8) 0.064(4) Uani 1 1 d .
C35 C 0.7087(10) 0.7620(6) 0.3031(9) 0.067(4) Uani 1 1 d .
H35A H 0.7296 0.7242 0.2877 0.080 Uiso 1 1 calc R
C36 C 0.6797(10) 0.7705(6) 0.3841(8) 0.065(4) Uani 1 1 d .
H36A H 0.6814 0.7384 0.4222 0.078 Uiso 1 1 calc R
C37 C 0.7414(13) 0.7968(8) 0.1579(9) 0.101(6) Uani 1 1 d .
H37A H 0.7616 0.7557 0.1544 0.152 Uiso 1 1 calc R
H37B H 0.7949 0.8228 0.1505 0.152 Uiso 1 1 calc R
H37C H 0.6893 0.8046 0.1135 0.152 Uiso 1 1 calc R
C41 C 0.8852(9) 0.9254(6) 0.8016(8) 0.059(3) Uani 1 1 d .
C42 C 0.9625(10) 0.8879(8) 0.8039(9) 0.080(4) Uani 1 1 d .
H42A H 0.9532 0.8484 0.7855 0.096 Uiso 1 1 calc R
C43 C 1.0555(12) 0.9077(9) 0.8336(10) 0.098(6) Uani 1 1 d .
H43A H 1.1074 0.8812 0.8347 0.118 Uiso 1 1 calc R
C44 C 1.0715(12) 0.9641(11) 0.8603(11) 0.108(7) Uani 1 1 d .
C45 C 0.9943(14) 1.0017(9) 0.8589(13) 0.119(7) Uani 1 1 d .
H45A H 1.0040 1.0408 0.8790 0.143 Uiso 1 1 calc R
C46 C 0.8998(12) 0.9831(8) 0.8280(11) 0.101(6) Uani 1 1 d .
H46A H 0.8482 1.0099 0.8256 0.121 Uiso 1 1 calc R
C47 C 1.1726(12) 0.9848(12) 0.8967(14) 0.176(12) Uani 1 1 d .
H47A H 1.2183 0.9531 0.8911 0.264 Uiso 1 1 calc R
H47B H 1.1727 0.9950 0.9565 0.264 Uiso 1 1 calc R
H47C H 1.1906 1.0194 0.8653 0.264 Uiso 1 1 calc R
C51 C 0.4635(9) 0.8794(6) 0.9998(7) 0.052(3) Uani 1 1 d .
C52 C 0.4870(10) 0.8353(6) 1.0592(8) 0.060(3) Uani 1 1 d .
H52A H 0.5223 0.8021 1.0448 0.072 Uiso 1 1 calc R
C53 C 0.4588(10) 0.8403(6) 1.1394(8) 0.065(4) Uani 1 1 d .
H53A H 0.4765 0.8105 1.1799 0.078 Uiso 1 1 calc R
C54 C 0.4040(10) 0.8889(6) 1.1629(8) 0.060(3) Uani 1 1 d .
C55 C 0.3847(11) 0.9329(6) 1.1039(9) 0.074(4) Uani 1 1 d .
H55A H 0.3518 0.9671 1.1187 0.088 Uiso 1 1 calc R
C56 C 0.4134(10) 0.9279(6) 1.0210(8) 0.071(4) Uani 1 1 d .
H56A H 0.3978 0.9581 0.9806 0.085 Uiso 1 1 calc R
C57 C 0.3689(13) 0.8913(7) 1.2516(9) 0.094(5) Uani 1 1 d .
H57A H 0.3323 0.9274 1.2568 0.141 Uiso 1 1 calc R
H57B H 0.4236 0.8908 1.2950 0.141 Uiso 1 1 calc R
H57C H 0.3284 0.8571 1.2590 0.141 Uiso 1 1 calc R
C61 C 0.5199(9) 0.9422(6) 0.6686(8) 0.059(3) Uani 1 1 d .
C62 C 0.4150(9) 0.9546(5) 0.6349(9) 0.056(3) Uani 1 1 d .
C63 C 0.3884(11) 0.9590(6) 0.5464(10) 0.078(4) Uani 1 1 d .
H63A H 0.4340 0.9551 0.5073 0.094 Uiso 1 1 calc R
C64 C 0.2923(13) 0.9695(7) 0.5189(13) 0.104(6) Uani 1 1 d .
H64A H 0.2751 0.9717 0.4596 0.125 Uiso 1 1 calc R
C65 C 0.2233(13) 0.9766(9) 0.5679(18) 0.116(8) Uani 1 1 d .
C66 C 0.2506(12) 0.9729(8) 0.6556(16) 0.111(7) Uani 1 1 d .
H66A H 0.2038 0.9780 0.6933 0.133 Uiso 1 1 calc R
C67 C 0.3454(11) 0.9617(6) 0.6889(10) 0.074(4) Uani 1 1 d .
H67A H 0.3615 0.9591 0.7483 0.088 Uiso 1 1 calc R
C68 C 0.1181(13) 0.9854(10) 0.5336(17) 0.174(11) Uani 1 1 d .
H68A H 0.1121 0.9869 0.4717 0.261 Uiso 1 1 calc R
H68B H 0.0949 1.0222 0.5556 0.261 Uiso 1 1 calc R
H68C H 0.0805 0.9525 0.5517 0.261 Uiso 1 1 calc R

loop_
_atom_site_aniso_label
_atom_site_aniso_U_11
_atom_site_aniso_U_22
_atom_site_aniso_U_33
_atom_site_aniso_U_23
_atom_site_aniso_U_13
_atom_site_aniso_U_12
Ir1 0.0418(3) 0.0470(3) 0.0407(3) -0.0016(2) 0.00489(17) 0.0001(3)
N1 0.055(6) 0.049(6) 0.046(6) -0.013(5) 0.003(5) -0.004(5)
N2 0.053(6) 0.042(5) 0.055(6) 0.001(5) 0.017(5) -0.004(5)
N3 0.055(6) 0.056(6) 0.051(6) -0.006(5) 0.002(5) -0.012(5)
N4 0.054(7) 0.055(6) 0.058(6) 0.007(5) 0.020(5) 0.016(5)
O1 0.083(7) 0.052(6) 0.143(10) 0.007(6) -0.020(7) -0.017(5)
O1W 0.17(2) 0.79(8) 0.27(3) 0.17(4) -0.02(2) -0.11(3)
O2W 0.39(4) 0.49(5) 0.40(4) 0.07(3) 0.16(3) 0.35(4)
C1 0.048(7) 0.059(8) 0.054(7) -0.003(6) -0.001(6) -0.008(7)
C2 0.077(9) 0.061(8) 0.031(6) -0.018(6) 0.005(6) -0.013(7)
C3 0.048(7) 0.062(8) 0.070(9) -0.010(7) 0.016(7) -0.016(6)
C4 0.040(7) 0.058(7) 0.049(7) 0.008(6) 0.000(6) 0.013(6)
C5 0.046(7) 0.052(7) 0.046(7) -0.002(6) 0.001(6) 0.000(6)
C6 0.057(8) 0.038(6) 0.062(8) -0.009(6) 0.013(6) -0.007(6)
C7 0.044(7) 0.076(8) 0.040(7) -0.002(6) -0.003(5) -0.005(7)
C8 0.069(9) 0.067(8) 0.035(6) -0.007(6) 0.002(6) -0.013(7)
C9 0.052(7) 0.048(7) 0.044(7) 0.006(5) 0.009(6) -0.007(6)
C10 0.054(7) 0.046(6) 0.044(7) 0.004(5) 0.013(6) 0.004(6)
C11 0.059(7) 0.046(6) 0.038(6) 0.002(6) 0.012(5) 0.001(6)
C12 0.053(7) 0.071(9) 0.044(7) -0.002(6) 0.023(6) -0.001(6)
C13 0.046(7) 0.089(10) 0.050(8) -0.001(7) 0.014(6) -0.006(7)
C14 0.041(7) 0.062(7) 0.049(7) 0.007(6) 0.000(6) 0.004(6)
C15 0.032(6) 0.055(7) 0.061(8) -0.006(6) -0.003(6) 0.007(6)
C16 0.040(7) 0.060(8) 0.069(9) -0.009(7) 0.003(6) 0.002(6)
C17 0.046(7) 0.079(9) 0.047(7) -0.009(7) -0.004(6) 0.005(7)
C18 0.055(8) 0.077(9) 0.038(7) -0.011(6) -0.004(6) 0.009(7)
C19 0.043(7) 0.051(7) 0.053(7) 0.000(6) -0.006(6) 0.005(6)
C20 0.062(8) 0.048(7) 0.047(7) 0.010(5) 0.004(6) 0.006(6)
C21 0.046(7) 0.063(8) 0.052(7) -0.006(6) 0.011(6) -0.002(6)
C22 0.065(9) 0.071(9) 0.065(9) -0.013(7) 0.015(7) -0.007(8)
C23 0.072(11) 0.079(10) 0.092(11) -0.020(9) 0.012(9) -0.027(9)
C24 0.045(9) 0.138(15) 0.072(10) -0.028(10) 0.018(7) -0.025(10)
C25 0.054(9) 0.130(15) 0.085(11) -0.032(11) -0.002(8) 0.007(10)
C26 0.056(9) 0.085(10) 0.089(11) -0.032(9) 0.013(8) 0.001(8)
C27 0.045(9) 0.21(2) 0.143(17) -0.054(16) 0.020(10) -0.041(12)
C31 0.048(7) 0.047(7) 0.046(7) 0.009(6) 0.004(6) -0.011(6)
C32 0.099(11) 0.051(8) 0.065(9) 0.007(7) 0.024(8) 0.014(7)
C33 0.099(11) 0.059(9) 0.071(9) 0.026(8) 0.027(8) -0.005(8)
C34 0.075(9) 0.072(9) 0.051(8) -0.006(7) 0.027(7) -0.018(8)
C35 0.078(10) 0.059(8) 0.067(9) -0.009(7) 0.022(8) -0.006(7)
C36 0.085(10) 0.058(8) 0.056(8) 0.005(7) 0.020(7) -0.002(7)
C37 0.135(15) 0.117(13) 0.062(10) 0.003(9) 0.053(10) 0.003(12)
C41 0.041(7) 0.071(9) 0.067(8) -0.009(7) 0.005(6) -0.008(7)
C42 0.060(10) 0.098(11) 0.079(10) -0.013(9) 0.001(8) 0.000(9)
C43 0.062(11) 0.143(17) 0.087(12) -0.036(12) -0.003(9) 0.006(11)
C44 0.046(10) 0.18(2) 0.095(13) -0.047(14) -0.006(9) -0.009(12)
C45 0.082(13) 0.121(15) 0.149(18) -0.059(14) -0.005(12) -0.026(12)
C46 0.066(11) 0.100(13) 0.138(16) -0.052(12) 0.014(10) -0.015(10)
C47 0.066(12) 0.28(3) 0.18(2) -0.12(2) 0.010(13) -0.058(16)
C51 0.052(7) 0.061(8) 0.043(7) -0.009(6) 0.004(6) 0.000(6)
C52 0.078(9) 0.058(8) 0.046(7) 0.007(6) 0.010(7) 0.016(7)
C53 0.073(9) 0.068(9) 0.053(8) 0.010(7) 0.008(7) -0.009(7)
C54 0.067(9) 0.063(8) 0.052(8) -0.012(7) 0.014(7) -0.005(7)
C55 0.088(11) 0.066(9) 0.069(10) -0.005(8) 0.015(8) 0.014(8)
C56 0.100(11) 0.065(9) 0.048(8) 0.011(7) 0.011(7) 0.023(9)
C57 0.130(15) 0.099(12) 0.057(9) 0.000(9) 0.027(9) -0.009(11)
C61 0.047(7) 0.071(9) 0.057(8) -0.014(7) -0.001(6) -0.019(7)
C62 0.052(8) 0.051(7) 0.068(9) -0.001(6) 0.019(7) 0.000(6)
C63 0.069(10) 0.070(9) 0.091(12) 0.006(8) -0.013(9) 0.001(8)
C64 0.079(13) 0.090(12) 0.128(16) 0.017(11) -0.052(12) 0.001(11)
C65 0.044(11) 0.091(13) 0.21(3) 0.041(15) -0.006(14) 0.006(10)
C66 0.051(11) 0.093(13) 0.19(2) 0.042(14) 0.026(12) 0.034(9)
C67 0.086(11) 0.055(8) 0.084(10) 0.014(8) 0.025(9) 0.006(8)
C68 0.079(14) 0.135(18) 0.30(3) 0.06(2) -0.031(17) 0.002(13)

loop_
_atom_type_symbol
_atom_type_description
_atom_type_scat_dispersion_real
_atom_type_scat_dispersion_imag
_atom_type_scat_source
C C 0.0033 0.0016 'International Tables Vol C Tables 4.2.6.8 and 6.1.1.4'
H H 0.0000 0.0000 'International Tables Vol C Tables 4.2.6.8 and 6.1.1.4'
N N 0.0061 0.0033 'International Tables Vol C Tables 4.2.6.8 and 6.1.1.4'
O O 0.0106 0.0060 'International Tables Vol C Tables 4.2.6.8 and 6.1.1.4'
Ir Ir -1.4442 7.9887 'International Tables Vol C Tables 4.2.6.8 and 6.1.1.4'

loop_
_geom_angle_atom_site_label_1
_geom_angle_atom_site_label_2
_geom_angle_atom_site_label_3
_geom_angle
C61 Ir1 N2 93.2(4)
C61 Ir1 N1 97.6(5)
N2 Ir1 N1 89.9(4)
C61 Ir1 N3 89.1(5)
N2 Ir1 N3 89.6(4)
N1 Ir1 N3 173.2(4)
C61 Ir1 N4 92.0(4)
N2 Ir1 N4 174.7(4)
N1 Ir1 N4 90.4(4)
N3 Ir1 N4 89.6(4)
C4 N1 C1 106.6(10)
C4 N1 Ir1 126.2(8)
C1 N1 Ir1 127.0(8)
C9 N2 C6 108.2(9)
C9 N2 Ir1 126.0(8)
C6 N2 Ir1 125.4(8)
C11 N3 C14 108.8(10)
C11 N3 Ir1 124.9(8)
C14 N3 Ir1 126.3(8)
C16 N4 C19 106.9(10)
C16 N4 Ir1 127.8(8)
C19 N4 Ir1 125.3(8)
C2 C1 C20 130.8(12)
C2 C1 N1 105.4(10)
C20 C1 N1 123.6(11)
C3 C2 C1 111.7(12)
C2 C3 C4 108.5(11)
C5 C4 N1 127.2(11)
C5 C4 C3 125.2(11)
N1 C4 C3 107.6(10)
C4 C5 C6 123.8(11)
C4 C5 C21 119.4(11)
C6 C5 C21 116.7(10)
C5 C6 N2 127.1(11)
C5 C6 C7 125.0(11)
N2 C6 C7 107.8(10)
C8 C7 C6 107.3(10)
C7 C8 C9 108.4(10)
C10 C9 N2 127.0(11)
C10 C9 C8 125.0(11)
N2 C9 C8 108.0(10)
C9 C10 C11 123.5(11)
C9 C10 C31 119.4(11)
C11 C10 C31 117.1(10)
N3 C11 C10 128.6(11)
N3 C11 C12 108.0(10)
C10 C11 C12 123.3(10)
C13 C12 C11 107.3(10)
C12 C13 C14 108.5(11)
N3 C14 C15 125.0(11)
N3 C14 C13 107.3(10)
C15 C14 C13 127.7(11)
C16 C15 C14 127.2(11)
C16 C15 C41 116.7(11)
C14 C15 C41 116.2(11)
C15 C16 N4 124.1(11)
C15 C16 C17 127.2(11)
N4 C16 C17 108.6(11)
C18 C17 C16 108.9(11)
C17 C18 C19 107.6(11)
N4 C19 C20 127.1(11)
N4 C19 C18 108.0(11)
C20 C19 C18 124.9(12)
C1 C20 C19 126.3(12)
C1 C20 C51 116.0(11)
C19 C20 C51 117.6(11)
C22 C21 C26 117.6(12)
C22 C21 C5 121.4(12)
C26 C21 C5 120.9(11)
C21 C22 C23 121.7(14)
C24 C23 C22 120.4(14)
C25 C24 C23 117.9(14)
C25 C24 C27 121.3(16)
C23 C24 C27 120.8(16)
C24 C25 C26 121.0(15)
C21 C26 C25 121.3(14)
C36 C31 C32 117.0(11)
C36 C31 C10 121.5(10)
C32 C31 C10 121.5(11)
C33 C32 C31 122.0(12)
C32 C33 C34 120.5(12)
C35 C34 C33 118.0(12)
C35 C34 C37 119.0(13)
C33 C34 C37 122.9(13)
C34 C35 C36 121.0(13)
C31 C36 C35 121.5(12)
C42 C41 C46 119.0(14)
C42 C41 C15 120.9(13)
C46 C41 C15 120.1(13)
C41 C42 C43 120.9(16)
C44 C43 C42 121.2(17)
C43 C44 C45 118.1(16)
C43 C44 C47 121(2)
C45 C44 C47 121(2)
C44 C45 C46 121.8(17)
C41 C46 C45 118.9(16)
C56 C51 C52 120.1(12)
C56 C51 C20 119.8(11)
C52 C51 C20 120.1(11)
C53 C52 C51 119.8(12)
C52 C53 C54 121.8(12)
C55 C54 C53 117.2(12)
C55 C54 C57 122.4(13)
C53 C54 C57 120.4(13)
C54 C55 C56 121.1(13)
C51 C56 C55 119.9(12)
O1 C61 C62 121.5(12)
O1 C61 Ir1 122.1(10)
C62 C61 Ir1 116.4(8)
C67 C62 C63 118.5(14)
C67 C62 C61 121.8(13)
C63 C62 C61 119.7(12)
C64 C63 C62 117.6(17)
C65 C64 C63 126(2)
C64 C65 C66 115.8(18)
C64 C65 C68 124(2)
C66 C65 C68 120(2)
C65 C66 C67 121.9(18)
C62 C67 C66 120.0(16)

loop_
_geom_bond_atom_site_label_1
_geom_bond_atom_site_label_2
_geom_bond_distance
Ir1 C61 1.978(14)
Ir1 N2 2.035(10)
Ir1 N1 2.036(10)
Ir1 N3 2.037(10)
Ir1 N4 2.046(10)
N1 C4 1.379(14)
N1 C1 1.430(15)
N2 C9 1.382(14)
N2 C6 1.390(14)
N3 C11 1.367(13)
N3 C14 1.389(14)
N4 C16 1.379(14)
N4 C19 1.390(14)
O1 C61 1.211(14)
C1 C2 1.382(16)
C1 C20 1.388(16)
C2 C3 1.295(15)
C3 C4 1.407(16)
C4 C5 1.375(15)
C5 C6 1.389(16)
C5 C21 1.498(16)
C6 C7 1.454(15)
C7 C8 1.356(16)
C8 C9 1.442(15)
C9 C10 1.358(15)
C10 C11 1.381(15)
C10 C31 1.484(15)
C11 C12 1.442(16)
C12 C13 1.357(16)
C13 C14 1.429(16)
C14 C15 1.402(16)
C15 C16 1.373(16)
C15 C41 1.503(15)
C16 C17 1.406(16)
C17 C18 1.337(16)
C18 C19 1.428(15)
C19 C20 1.391(16)
C20 C51 1.518(16)
C21 C22 1.345(17)
C21 C26 1.373(17)
C22 C23 1.397(18)
C23 C24 1.37(2)
C24 C25 1.36(2)
C24 C27 1.545(19)
C25 C26 1.382(19)
C31 C36 1.367(16)
C31 C32 1.377(16)
C32 C33 1.368(18)
C33 C34 1.380(18)
C34 C35 1.365(17)
C34 C37 1.514(17)
C35 C36 1.381(17)
C41 C42 1.356(18)
C41 C46 1.358(19)
C42 C43 1.39(2)
C43 C44 1.34(2)
C44 C45 1.36(2)
C44 C47 1.53(2)
C45 C46 1.41(2)
C51 C56 1.346(16)
C51 C52 1.365(16)
C52 C53 1.356(17)
C53 C54 1.395(18)
C54 C55 1.351(18)
C54 C57 1.517(17)
C55 C56 1.400(17)
C61 C62 1.516(17)
C62 C67 1.361(17)
C62 C63 1.392(18)
C63 C64 1.37(2)
C64 C65 1.30(3)
C65 C66 1.38(3)
C65 C68 1.51(2)
C66 C67 1.38(2)
